data_7110502
loop_
_publ_author_name
'Forier, Bart'
'Toppet, Suzanne'
'Meervelt, Luc Van'
'Dehaen, Wim'

_publ_section_title
;
 Formation and structure of unusual [2 + 1] adducts of citronellal and
 oligo(hydroxy)benzenes
;
_journal_issue 12
_journal_name_full 'Chemical Communications'
_journal_page_first 1117
_journal_paper_doi 10.1039/a901553a
_journal_year 1999
_chemical_formula_sum 'C26 H38 O2'
_chemical_formula_weight 382.56
_chemical_name_systematic
; 
 ? 
;
_space_group_IT_number 2
_symmetry_cell_setting triclinic
_symmetry_space_group_name_Hall '-P 1'
_symmetry_space_group_name_H-M 'P -1'
_atom_sites_solution_hydrogens geom
_atom_sites_solution_primary direct
_atom_sites_solution_secondary difmap
_audit_creation_method SHELXL
_cell_angle_alpha 106.96(2)
_cell_angle_beta 90.41(2)
_cell_angle_gamma 93.45(2)
_cell_formula_units_Z 2
_cell_length_a 6.6040(10)
_cell_length_b 11.265(3)
_cell_length_c 15.797(4)
_cell_measurement_reflns_used 25
_cell_measurement_temperature 289(2)
_cell_measurement_theta_max 21.987
_cell_measurement_theta_min 14.382
_cell_volume 1121.7(5)
_computing_cell_refinement 'Siemens XSCANS'
_computing_data_collection 'Siemens XSCANS'
_computing_data_reduction 'Siemens XSCANS'
_computing_molecular_graphics PLUTON
_computing_publication_material 'Siemens SHELTXL'
_computing_structure_refinement 'SHELXL-93 (Sheldrick, 1993)'
_computing_structure_solution 'SHELXS-86 (Sheldrick, 1990)'
_diffrn_ambient_temperature 289(2)
_diffrn_measurement_device 'Siemens P4'
_diffrn_measurement_method '\w scans'
_diffrn_radiation_monochromator graphite
_diffrn_radiation_source 'fine-focus sealed tube'
_diffrn_radiation_type MoK\a
_diffrn_radiation_wavelength 0.71073
_diffrn_reflns_av_R_equivalents 0.0295
_diffrn_reflns_av_sigmaI/netI 0.0547
_diffrn_reflns_limit_h_max 6
_diffrn_reflns_limit_h_min -1
_diffrn_reflns_limit_k_max 11
_diffrn_reflns_limit_k_min -11
_diffrn_reflns_limit_l_max 16
_diffrn_reflns_limit_l_min -16
_diffrn_reflns_number 3585
_diffrn_reflns_theta_max 22.00
_diffrn_reflns_theta_min 1.89
_diffrn_standards_interval_count 97
_diffrn_standards_number 3
_exptl_absorpt_coefficient_mu 0.069
_exptl_crystal_colour white
_exptl_crystal_density_diffrn 1.133
_exptl_crystal_description needles
_exptl_crystal_F_000 420
_exptl_crystal_size_max 0.5
_exptl_crystal_size_mid 0.1
_exptl_crystal_size_min 0.1
_refine_diff_density_max 0.139
_refine_diff_density_min -0.171
_refine_diff_density_rms 0.036
_refine_ls_extinction_method none
_refine_ls_goodness_of_fit_all 1.039
_refine_ls_goodness_of_fit_obs 1.083
_refine_ls_matrix_type full
_refine_ls_number_parameters 277
_refine_ls_number_reflns 2714
_refine_ls_number_restraints 0
_refine_ls_restrained_S_all 1.045
_refine_ls_restrained_S_obs 1.083
_refine_ls_R_factor_all 0.0841
_refine_ls_R_factor_obs 0.0535
_refine_ls_shift/esd_max 0.001
_refine_ls_shift/esd_mean 0.000
_refine_ls_structure_factor_coef Fsqd
_refine_ls_weighting_details 'w=1/[\s^2^(Fo^2^)+(0.0677P)^2^+0.3694P] where P=(Fo^2^+2Fc^2^)/3'
_refine_ls_weighting_scheme calc
_refine_ls_wR_factor_all 0.1490
_refine_ls_wR_factor_obs 0.1268
_reflns_number_observed 1912
_reflns_number_total 2716
_reflns_observed_criterion >2sigma(I)
_cod_data_source_file 901553asup1.cif
_cod_data_source_block wim4
_cod_depositor_comments
;
The following automatic conversions were performed:

'_symmetry_cell_setting' value 'Triclinic' changed to 'triclinic'
according to /home/saulius/struct/CIF-dictionaries/cif_core.dic
dictionary named 'cif_core.dic' version 2.4.2 from 2011-04-26.

Automatic conversion script
Id: cif_fix_values 1891 2012-01-12 08:04:46Z andrius 

The following automatic conversions were performed:

'_refine_ls_weighting_scheme' value 'calc
w=1/[\s^2^(Fo^2^)+(0.0677P)^2^+0.3694P] where P=(Fo^2^+2Fc^2^)/3' was
changed to 'calc'. New tag '_refine_ls_weighting_details' was
created. The value of the new tag was set to
'w=1/[\s^2^(Fo^2^)+(0.0677P)^2^+0.3694P] where P=(Fo^2^+2Fc^2^)/3'.

Automatic conversion script
Id: cif_fix_values 3143 2015-03-26 13:38:13Z robertas 
;
_cod_original_cell_volume 1121.7(4)
_cod_original_sg_symbol_H-M P-1
_cod_database_code 7110502

loop_
_symmetry_equiv_pos_as_xyz
'x, y, z'
'-x, -y, -z'

loop_
_atom_site_aniso_label
_atom_site_aniso_U_11
_atom_site_aniso_U_22
_atom_site_aniso_U_33
_atom_site_aniso_U_23
_atom_site_aniso_U_13
_atom_site_aniso_U_12
O1 0.0605(14) 0.0435(12) 0.0439(12) 0.0012(10) 0.0019(10) -0.0134(11)
C2 0.049(2) 0.051(2) 0.042(2) -0.0004(15) -0.002(2) -0.004(2)
C3 0.079(3) 0.051(2) 0.046(2) 0.008(2) -0.005(2) -0.007(2)
C4 0.066(2) 0.046(2) 0.045(2) 0.006(2) 0.000(2) -0.009(2)
C5 0.049(2) 0.039(2) 0.048(2) 0.002(2) 0.003(2) -0.007(2)
C6 0.056(2) 0.040(2) 0.042(2) 0.0062(14) 0.005(2) -0.011(2)
C7 0.048(2) 0.041(2) 0.039(2) -0.0028(15) 0.0034(15) -0.005(2)
C8 0.066(2) 0.044(2) 0.046(2) 0.006(2) 0.005(2) -0.009(2)
C9 0.081(3) 0.048(2) 0.048(2) 0.011(2) 0.003(2) -0.009(2)
O10 0.0559(14) 0.0415(12) 0.0464(13) 0.0031(10) 0.0045(10) -0.0129(10)
C11 0.051(2) 0.042(2) 0.050(2) 0.0028(15) 0.009(2) -0.008(2)
C12 0.070(2) 0.046(2) 0.051(2) 0.008(2) 0.005(2) -0.018(2)
C13 0.050(2) 0.052(2) 0.054(2) 0.000(2) -0.007(2) -0.003(2)
C14 0.056(2) 0.052(2) 0.053(2) 0.002(2) -0.005(2) -0.009(2)
C15 0.062(2) 0.052(2) 0.049(2) 0.007(2) -0.006(2) 0.002(2)
C16 0.056(2) 0.065(2) 0.066(2) 0.005(2) 0.001(2) 0.003(2)
C17 0.051(2) 0.061(2) 0.059(2) 0.001(2) 0.005(2) -0.009(2)
C18 0.098(3) 0.066(3) 0.075(3) 0.017(2) -0.001(2) 0.007(2)
C19 0.122(4) 0.073(3) 0.050(2) 0.013(2) -0.007(2) -0.020(2)
C20 0.089(3) 0.063(2) 0.087(3) 0.016(2) -0.022(2) 0.007(2)
C21 0.053(2) 0.037(2) 0.059(2) 0.000(2) 0.003(2) -0.005(2)
C22 0.058(2) 0.043(2) 0.056(2) 0.000(2) 0.004(2) 0.002(2)
C23 0.055(2) 0.061(2) 0.070(2) 0.015(2) 0.000(2) -0.001(2)
C24 0.059(2) 0.060(2) 0.091(3) 0.008(2) 0.011(2) 0.014(2)
C25 0.057(2) 0.058(2) 0.069(2) -0.005(2) 0.013(2) -0.005(2)
C26 0.077(3) 0.101(3) 0.092(3) 0.025(3) -0.002(2) 0.021(2)
C27 0.097(3) 0.051(2) 0.072(2) 0.014(2) -0.018(2) -0.002(2)
C28 0.110(3) 0.071(3) 0.069(3) 0.019(2) 0.012(2) -0.035(2)

loop_
_atom_site_label
_atom_site_type_symbol
_atom_site_fract_x
_atom_site_fract_y
_atom_site_fract_z
_atom_site_U_iso_or_equiv
_atom_site_thermal_displace_type
_atom_site_occupancy
_atom_site_calc_flag
_atom_site_refinement_flags
O1 O 0.2461(3) 0.7954(2) 0.74438(12) 0.0524(6) Uani 1 d .
C2 C 0.2350(5) 0.7573(3) 0.6465(2) 0.0505(8) Uani 1 d .
C3 C 0.2318(6) 0.8845(3) 0.6242(2) 0.0605(10) Uani 1 d .
C4 C 0.3576(5) 0.9664(3) 0.7022(2) 0.0548(9) Uani 1 d .
C5 C 0.3503(5) 0.9113(3) 0.7706(2) 0.0483(8) Uani 1 d .
C6 C 0.4330(5) 0.9653(3) 0.8540(2) 0.0475(8) Uani 1 d .
H6 H 0.4216(6) 0.9280(13) 0.8992(15) 0.057 Uiso 1 calc R
C7 C 0.5348(5) 1.0800(3) 0.8650(2) 0.0462(8) Uani 1 d .
C8 C 0.5520(5) 1.1379(3) 0.7987(2) 0.0538(9) Uani 1 d .
C9 C 0.4624(5) 1.0815(3) 0.7164(2) 0.0602(10) Uani 1 d .
H9 H 0.4723(6) 1.1210(14) 0.6698(17) 0.072 Uiso 1 calc R
O10 O 0.6261(3) 1.1506(2) 0.94388(13) 0.0507(6) Uani 1 d .
C11 C 0.7654(5) 1.2453(3) 0.9222(2) 0.0503(8) Uani 1 d .
C12 C 0.6634(5) 1.2640(3) 0.8368(2) 0.0577(9) Uani 1 d .
C13 C 0.0494(5) 0.6696(3) 0.6168(2) 0.0558(9) Uani 1 d .
H13A H 0.0286(7) 0.6532(4) 0.5528(14) 0.067 Uiso 1 calc R
H13B H -0.0693(27) 0.7101(9) 0.6459(6) 0.067 Uiso 1 calc R
C14 C 0.0630(5) 0.5463(3) 0.6370(2) 0.0574(9) Uani 1 d .
H14A H 0.0607(5) 0.5618(4) 0.7043(14) 0.069 Uiso 1 calc R
H14B H -0.0622(28) 0.4889(13) 0.6097(6) 0.069 Uiso 1 calc R
C15 C 0.2518(5) 0.4814(3) 0.6020(2) 0.0563(9) Uani 1 d .
H15 H 0.2497(5) 0.4643(6) 0.5339(22) 0.068 Uiso 1 calc R
C16 C 0.4358(5) 0.5700(3) 0.6402(2) 0.0652(10) Uani 1 d .
H16A H 0.4400(6) 0.5902(5) 0.7097(15) 0.078 Uiso 1 calc R
H16B H 0.5696(30) 0.5269(10) 0.6159(5) 0.078 Uiso 1 calc R
C17 C 0.4271(5) 0.6896(3) 0.6155(2) 0.0610(10) Uani 1 d .
H17A H 0.4341(6) 0.6699(5) 0.5480(15) 0.073 Uiso 1 calc R
H17B H 0.5515(28) 0.7474(13) 0.6428(6) 0.073 Uiso 1 calc R
C18 C 0.2575(6) 0.3580(3) 0.6215(3) 0.0803(12) Uani 1 d .
H18A H 0.3894(29) 0.3196(12) 0.6006(13) 0.096 Uiso 1 calc R
H18B H 0.1400(29) 0.3004(13) 0.5896(13) 0.096 Uiso 1 calc R
H18C H 0.2472(33) 0.3715(5) 0.6873(13) 0.096 Uiso 1 calc R
C19 C 0.3177(7) 0.8818(4) 0.5340(2) 0.0841(13) Uani 1 d .
H19A H 0.3041(31) 0.9659(18) 0.5234(7) 0.101 Uiso 1 calc R
H19B H 0.2393(28) 0.8145(19) 0.4857(10) 0.101 Uiso 1 calc R
H19C H 0.4667(30) 0.8632(21) 0.5330(6) 0.101 Uiso 1 calc R
C20 C 0.0188(6) 0.9320(3) 0.6301(3) 0.0809(13) Uani 1 d .
H20A H -0.0701(20) 0.8765(16) 0.5797(12) 0.097 Uiso 1 calc R
H20B H 0.0268(7) 1.0202(18) 0.6257(15) 0.097 Uiso 1 calc R
H20C H -0.0416(18) 0.9309(19) 0.6887(13) 0.097 Uiso 1 calc R
C21 C 0.7779(5) 1.3599(3) 1.0019(2) 0.0535(9) Uani 1 d .
H21A H 0.6370(30) 1.3851(6) 1.0176(4) 0.064 Uiso 1 calc R
H21B H 0.8522(15) 1.4295(15) 0.9851(4) 0.064 Uiso 1 calc R
C22 C 0.8828(5) 1.3436(3) 1.0832(2) 0.0556(9) Uani 1 d .
H22A H 0.7975(19) 1.2849(13) 1.1065(6) 0.067 Uiso 1 calc R
H22B H 0.8965(5) 1.4250(18) 1.1300(11) 0.067 Uiso 1 calc R
C23 C 1.0914(5) 1.2941(3) 1.0629(2) 0.0631(10) Uani 1 d .
H23 H 1.1789(29) 1.3577(21) 1.0391(8) 0.076 Uiso 1 calc R
C24 C 1.0648(6) 1.1714(3) 0.9883(3) 0.0724(11) Uani 1 d .
H24A H 1.2035(34) 1.1353(10) 0.9738(4) 0.087 Uiso 1 calc R
H24B H 0.9744(22) 1.1089(16) 1.0092(6) 0.087 Uiso 1 calc R
C25 C 0.9704(5) 1.1895(3) 0.9057(2) 0.0664(11) Uani 1 d .
H25A H 0.9534(6) 1.1061(19) 0.8584(12) 0.080 Uiso 1 calc R
H25B H 1.0657(23) 1.2463(13) 0.8825(6) 0.080 Uiso 1 calc R
C26 C 1.2004(6) 1.2803(4) 1.1433(3) 0.0899(14) Uani 1 d .
H26A H 1.3438(31) 1.2499(21) 1.1261(5) 0.108 Uiso 1 calc R
H26B H 1.1188(24) 1.2159(20) 1.1673(10) 0.108 Uiso 1 calc R
H26C H 1.2137(30) 1.3654(17) 1.1919(11) 0.108 Uiso 1 calc R
C27 C 0.5068(6) 1.3629(3) 0.8599(2) 0.0748(12) Uani 1 d .
H27A H 0.5782(13) 1.4469(16) 0.8824(14) 0.090 Uiso 1 calc R
H27B H 0.4164(27) 1.3476(12) 0.9062(13) 0.090 Uiso 1 calc R
H27C H 0.4243(27) 1.3586(13) 0.8060(10) 0.090 Uiso 1 calc R
C28 C 0.8139(7) 1.2965(4) 0.7726(2) 0.0854(14) Uani 1 d .
H28A H 0.8935(30) 1.3776(19) 0.8033(8) 0.102 Uiso 1 calc R
H28B H 0.7373(15) 1.3056(21) 0.7193(13) 0.102 Uiso 1 calc R
H28C H 0.9107(29) 1.2279(17) 0.7526(12) 0.102 Uiso 1 calc R

loop_
_atom_type_symbol
_atom_type_description
_atom_type_scat_dispersion_real
_atom_type_scat_dispersion_imag
_atom_type_scat_source
C C 0.0033 0.0016 'International Tables Vol C Tables 4.2.6.8 and 6.1.1.4'
H H 0.0000 0.0000 'International Tables Vol C Tables 4.2.6.8 and 6.1.1.4'
O O 0.0106 0.0060 'International Tables Vol C Tables 4.2.6.8 and 6.1.1.4'

loop_
_geom_angle_atom_site_label_1
_geom_angle_atom_site_label_2
_geom_angle_atom_site_label_3
_geom_angle
C5 O1 C2 106.4(2)
O1 C2 C13 107.9(2)
O1 C2 C17 106.1(2)
C13 C2 C17 110.2(3)
O1 C2 C3 103.4(2)
C13 C2 C3 115.7(3)
C17 C2 C3 112.7(3)
C4 C3 C20 108.0(3)
C4 C3 C19 114.1(3)
C20 C3 C19 108.9(3)
C4 C3 C2 99.3(3)
C20 C3 C2 111.9(3)
C19 C3 C2 114.3(3)
C9 C4 C5 119.0(3)
C9 C4 C3 132.1(3)
C5 C4 C3 108.7(3)
C6 C5 O1 123.9(3)
C6 C5 C4 124.5(3)
O1 C5 C4 111.5(3)
C5 C6 C7 114.2(3)
C5 C6 H6 122.9(2)
C7 C6 H6 122.9(2)
O10 C7 C6 123.5(3)
O10 C7 C8 112.7(3)
C6 C7 C8 123.8(3)
C9 C8 C7 120.0(3)
C9 C8 C12 131.4(3)
C7 C8 C12 108.5(3)
C8 C9 C4 118.4(3)
C8 C9 H9 120.8(2)
C4 C9 H9 120.8(2)
C7 O10 C11 106.4(2)
O10 C11 C21 107.5(2)
O10 C11 C25 106.4(3)
C21 C11 C25 110.7(3)
O10 C11 C12 103.5(2)
C21 C11 C12 114.5(3)
C25 C11 C12 113.5(3)
C8 C12 C28 112.8(3)
C8 C12 C27 108.5(3)
C28 C12 C27 108.7(3)
C8 C12 C11 100.3(3)
C28 C12 C11 114.2(3)
C27 C12 C11 112.0(3)
C2 C13 C14 113.7(3)
C2 C13 H13A 108.8(2)
C14 C13 H13A 108.8(2)
C2 C13 H13B 108.8(2)
C14 C13 H13B 108.8(2)
H13A C13 H13B 107.7
C15 C14 C13 113.1(3)
C15 C14 H14A 109.0(2)
C13 C14 H14A 109.0(2)
C15 C14 H14B 109.0(2)
C13 C14 H14B 109.0(2)
H14A C14 H14B 107.8
C14 C15 C18 111.5(3)
C14 C15 C16 108.2(3)
C18 C15 C16 113.0(3)
C14 C15 H15 108.0(2)
C18 C15 H15 108.0(2)
C16 C15 H15 108.0(2)
C17 C16 C15 110.9(3)
C17 C16 H16A 109.5(2)
C15 C16 H16A 109.5(2)
C17 C16 H16B 109.5(2)
C15 C16 H16B 109.5(2)
H16A C16 H16B 108.0
C16 C17 C2 113.1(3)
C16 C17 H17A 109.0(2)
C2 C17 H17A 109.0(2)
C16 C17 H17B 109.0(2)
C2 C17 H17B 109.0(2)
H17A C17 H17B 107.8
C15 C18 H18A 109.5(2)
C15 C18 H18B 109.5(2)
H18A C18 H18B 109.5
C15 C18 H18C 109.5(2)
H18A C18 H18C 109.5
H18B C18 H18C 109.5
C3 C19 H19A 109.5(2)
C3 C19 H19B 109.5(2)
H19A C19 H19B 109.5
C3 C19 H19C 109.5(2)
H19A C19 H19C 109.5
H19B C19 H19C 109.5
C3 C20 H20A 109.5(2)
C3 C20 H20B 109.5(2)
H20A C20 H20B 109.5
C3 C20 H20C 109.5(2)
H20A C20 H20C 109.5
H20B C20 H20C 109.5
C11 C21 C22 114.7(3)
C11 C21 H21A 108.6(2)
C22 C21 H21A 108.6(2)
C11 C21 H21B 108.6(2)
C22 C21 H21B 108.6(2)
H21A C21 H21B 107.6
C21 C22 C23 112.0(3)
C21 C22 H22A 109.2(2)
C23 C22 H22A 109.2(2)
C21 C22 H22B 109.2(2)
C23 C22 H22B 109.2(2)
H22A C22 H22B 107.9
C26 C23 C22 112.9(3)
C26 C23 C24 112.4(3)
C22 C23 C24 107.6(3)
C26 C23 H23 107.9(2)
C22 C23 H23 107.9(2)
C24 C23 H23 107.9(2)
C25 C24 C23 111.5(3)
C25 C24 H24A 109.3(2)
C23 C24 H24A 109.3(2)
C25 C24 H24B 109.3(2)
C23 C24 H24B 109.3(2)
H24A C24 H24B 108.0
C24 C25 C11 112.6(3)
C24 C25 H25A 109.1(2)
C11 C25 H25A 109.1(2)
C24 C25 H25B 109.1(2)
C11 C25 H25B 109.1(2)
H25A C25 H25B 107.8
C23 C26 H26A 109.5(2)
C23 C26 H26B 109.5(2)
H26A C26 H26B 109.5
C23 C26 H26C 109.5(2)
H26A C26 H26C 109.47(6)
H26B C26 H26C 109.5
C12 C27 H27A 109.5(2)
C12 C27 H27B 109.5(2)
H27A C27 H27B 109.5
C12 C27 H27C 109.5(2)
H27A C27 H27C 109.5
H27B C27 H27C 109.5
C12 C28 H28A 109.5(2)
C12 C28 H28B 109.5(2)
H28A C28 H28B 109.5
C12 C28 H28C 109.5(2)
H28A C28 H28C 109.5
H28B C28 H28C 109.5

loop_
_geom_bond_atom_site_label_1
_geom_bond_atom_site_label_2
_geom_bond_distance
O1 C5 1.386(3)
O1 C2 1.480(3)
C2 C13 1.508(4)
C2 C17 1.529(4)
C2 C3 1.573(5)
C3 C4 1.512(4)
C3 C20 1.529(5)
C3 C19 1.530(5)
C4 C9 1.389(4)
C4 C5 1.393(4)
C5 C6 1.374(4)
C6 C7 1.383(4)
C6 H6 0.93(3)
C7 O10 1.379(3)
C7 C8 1.387(4)
C8 C9 1.381(4)
C8 C12 1.514(4)
C9 H9 0.97(3)
O10 C11 1.484(3)
C11 C21 1.516(4)
C11 C25 1.519(5)
C11 C12 1.578(5)
C12 C28 1.529(5)
C12 C27 1.533(5)
C13 C14 1.520(4)
C13 H13A 0.98(2)
C13 H13B 0.98(2)
C14 C15 1.509(5)
C14 H14A 1.03(2)
C14 H14B 1.03(2)
C15 C18 1.512(5)
C15 C16 1.526(4)
C15 H15 1.04(3)
C16 C17 1.511(5)
C16 H16A 1.05(2)
C16 H16B 1.05(2)
C17 H17A 1.03(2)
C17 H17B 1.03(2)
C18 H18A 1.01(2)
C18 H18B 1.01(2)
C18 H18C 1.01(2)
C19 H19A 1.02(2)
C19 H19B 1.02(2)
C19 H19C 1.02(2)
C20 H20A 1.01(2)
C20 H20B 1.01(2)
C20 H20C 1.01(2)
C21 C22 1.518(4)
C21 H21A 1.00(2)
C21 H21B 1.00(2)
C22 C23 1.518(5)
C22 H22A 0.99(2)
C22 H22B 0.99(2)
C23 C26 1.507(5)
C23 C24 1.532(5)
C23 H23 1.05(3)
C24 C25 1.515(5)
C24 H24A 1.02(2)
C24 H24B 1.02(2)
C25 H25A 1.02(2)
C25 H25B 1.02(2)
C26 H26A 1.04(2)
C26 H26B 1.04(2)
C26 H26C 1.04(2)
C27 H27A 1.00(2)
C27 H27B 0.99(2)
C27 H27C 1.00(2)
C28 H28A 1.01(2)
C28 H28B 1.01(2)
C28 H28C 1.01(2)

loop_
_geom_torsion_atom_site_label_1
_geom_torsion_atom_site_label_2
_geom_torsion_atom_site_label_3
_geom_torsion_atom_site_label_4
_geom_torsion
C5 O1 C2 C13 -153.3(2)
C5 O1 C2 C17 88.6(3)
C5 O1 C2 C3 -30.2(3)
O1 C2 C3 C4 31.2(3)
C13 C2 C3 C4 148.9(3)
C17 C2 C3 C4 -83.0(3)
O1 C2 C3 C20 -82.7(3)
C13 C2 C3 C20 35.0(4)
C17 C2 C3 C20 163.2(3)
O1 C2 C3 C19 153.0(3)
C13 C2 C3 C19 -89.3(4)
C17 C2 C3 C19 38.8(4)
C20 C3 C4 C9 -82.3(5)
C19 C3 C4 C9 39.0(5)
C2 C3 C4 C9 160.9(4)
C20 C3 C4 C5 94.3(3)
C19 C3 C4 C5 -144.5(3)
C2 C3 C4 C5 -22.5(3)
C2 O1 C5 C6 -164.2(3)
C2 O1 C5 C4 16.7(3)
C9 C4 C5 C6 2.9(5)
C3 C4 C5 C6 -174.2(3)
C9 C4 C5 O1 -177.9(3)
C3 C4 C5 O1 5.0(4)
O1 C5 C6 C7 178.4(3)
C4 C5 C6 C7 -2.6(5)
C5 C6 C7 O10 179.0(3)
C5 C6 C7 C8 0.6(5)
O10 C7 C8 C9 -177.7(3)
C6 C7 C8 C9 0.8(5)
O10 C7 C8 C12 -1.5(4)
C6 C7 C8 C12 177.0(3)
C7 C8 C9 C4 -0.5(5)
C12 C8 C9 C4 -175.6(3)
C5 C4 C9 C8 -1.3(5)
C3 C4 C9 C8 175.0(3)
C6 C7 O10 C11 164.0(3)
C8 C7 O10 C11 -17.5(3)
C7 O10 C11 C21 149.6(2)
C7 O10 C11 C25 -91.8(3)
C7 O10 C11 C12 28.1(3)
C9 C8 C12 C28 -44.3(5)
C7 C8 C12 C28 140.2(3)
C9 C8 C12 C27 76.3(4)
C7 C8 C12 C27 -99.3(3)
C9 C8 C12 C11 -166.2(3)
C7 C8 C12 C11 18.3(3)
O10 C11 C12 C8 -27.4(3)
C21 C11 C12 C8 -144.1(3)
C25 C11 C12 C8 87.5(3)
O10 C11 C12 C28 -148.3(3)
C21 C11 C12 C28 95.0(3)
C25 C11 C12 C28 -33.4(4)
O10 C11 C12 C27 87.5(3)
C21 C11 C12 C27 -29.2(4)
C25 C11 C12 C27 -157.6(3)
O1 C2 C13 C14 -66.8(3)
C17 C2 C13 C14 48.6(4)
C3 C2 C13 C14 178.0(3)
C2 C13 C14 C15 -53.4(4)
C13 C14 C15 C18 -178.7(3)
C13 C14 C15 C16 56.4(4)
C14 C15 C16 C17 -58.4(4)
C18 C15 C16 C17 177.5(3)
C15 C16 C17 C2 57.9(4)
O1 C2 C17 C16 65.0(3)
C13 C2 C17 C16 -51.6(4)
C3 C2 C17 C16 177.4(3)
O10 C11 C21 C22 67.7(3)
C25 C11 C21 C22 -48.1(4)
C12 C11 C21 C22 -177.9(3)
C11 C21 C22 C23 53.3(4)
C21 C22 C23 C26 178.5(3)
C21 C22 C23 C24 -56.8(4)
C26 C23 C24 C25 -175.4(3)
C22 C23 C24 C25 59.7(4)
C23 C24 C25 C11 -57.9(4)
O10 C11 C25 C24 -66.3(3)
C21 C11 C25 C24 50.1(4)
C12 C11 C25 C24 -179.5(3)
